data_1561438
loop_
_publ_author_name
'He, Tian'
'Yue, Ke-Fen'
'Zhao, Yi-xing'
'Chen, San-Ping'
'Zhou, Chun-sheng'
'Yan, Ni'

_publ_section_title
;
 Crystal structures and thermodynamics/kinetics of Zn(II) coordination
 polymers with helical chains
;
_journal_name_full 'Journal of Solid State Chemistry'
_journal_page_first 113
_journal_page_last 120
_journal_paper_doi 10.1016/j.jssc.2016.04.022
_journal_volume 239
_journal_year 2016
_chemical_formula_sum 'C16 H22 N4 O4 S Zn'
_chemical_formula_weight 431.81
_space_group_IT_number 14
_space_group_name_Hall '-P 2yn'
_space_group_name_H-M_alt 'P 1 21/n 1'
_symmetry_cell_setting monoclinic
_symmetry_space_group_name_H-M 'P 1 21/n 1'
_atom_sites_solution_hydrogens geom
_atom_sites_solution_primary direct
_atom_sites_solution_secondary difmap
_audit_creation_method SHELXL-97
_cell_angle_alpha 90.00
_cell_angle_beta 103.775(2)
_cell_angle_gamma 90.00
_cell_formula_units_Z 4
_cell_length_a 8.1609(7)
_cell_length_b 19.9271(18)
_cell_length_c 12.3036(11)
_cell_measurement_reflns_used 951
_cell_measurement_temperature 296(2)
_cell_measurement_theta_max 17.5775
_cell_measurement_theta_min 2.6625
_cell_volume 1943.3(3)
_computing_structure_refinement 'SHELXL-97 (Sheldrick, 1997)'
_computing_structure_solution 'SHELXS-97 (Sheldrick, 1990)'
_diffrn_ambient_temperature 296(2)
_diffrn_measured_fraction_theta_full 0.995
_diffrn_measured_fraction_theta_max 0.995
_diffrn_measurement_device_type 'Bruker APEX-II CCD'
_diffrn_radiation_monochromator graphite
_diffrn_radiation_source 'fine-focus sealed tube'
_diffrn_radiation_type MoK\a
_diffrn_radiation_wavelength 0.71073
_diffrn_reflns_av_R_equivalents 0.0763
_diffrn_reflns_av_sigmaI/netI 0.0989
_diffrn_reflns_limit_h_max 9
_diffrn_reflns_limit_h_min -8
_diffrn_reflns_limit_k_max 20
_diffrn_reflns_limit_k_min -24
_diffrn_reflns_limit_l_max 11
_diffrn_reflns_limit_l_min -15
_diffrn_reflns_number 10283
_diffrn_reflns_theta_full 25.80
_diffrn_reflns_theta_max 25.80
_diffrn_reflns_theta_min 1.99
_exptl_absorpt_coefficient_mu 1.399
_exptl_absorpt_correction_T_max 0.8071
_exptl_absorpt_correction_T_min 0.6954
_exptl_crystal_colour coloress
_exptl_crystal_density_diffrn 1.476
_exptl_crystal_density_method 'not measured'
_exptl_crystal_description block
_exptl_crystal_F_000 896
_exptl_crystal_size_max 0.28
_exptl_crystal_size_mid 0.26
_exptl_crystal_size_min 0.16
_refine_diff_density_max 0.462
_refine_diff_density_min -0.396
_refine_diff_density_rms 0.080
_refine_ls_extinction_method none
_refine_ls_goodness_of_fit_ref 0.845
_refine_ls_hydrogen_treatment mixed
_refine_ls_matrix_type full
_refine_ls_number_parameters 237
_refine_ls_number_reflns 3703
_refine_ls_number_restraints 0
_refine_ls_restrained_S_all 0.845
_refine_ls_R_factor_all 0.1139
_refine_ls_R_factor_gt 0.0527
_refine_ls_shift/su_max 0.001
_refine_ls_shift/su_mean 0.000
_refine_ls_structure_factor_coef Fsqd
_refine_ls_weighting_details 'calc w=1/[\s^2^(Fo^2^)+(0.1000P)^2^+0.6415P] where P=(Fo^2^+2Fc^2^)/3'
_refine_ls_weighting_scheme calc
_refine_ls_wR_factor_gt 0.1284
_refine_ls_wR_factor_ref 0.1740
_reflns_number_gt 2022
_reflns_number_total 3703
_reflns_threshold_expression >2sigma(I)
_cod_data_source_file JSSC-2016-239-113.cif
_cod_data_source_block xb6927_0m
_cod_original_sg_symbol_H-M P2(1)/n
_cod_database_code 1561438

loop_
_symmetry_equiv_pos_as_xyz
'x, y, z'
'-x+1/2, y+1/2, -z+1/2'
'-x, -y, -z'
'x-1/2, -y-1/2, z-1/2'

loop_
_atom_site_label
_atom_site_type_symbol
_atom_site_fract_x
_atom_site_fract_y
_atom_site_fract_z
_atom_site_U_iso_or_equiv
_atom_site_adp_type
_atom_site_occupancy
_atom_site_symmetry_multiplicity
_atom_site_calc_flag
_atom_site_refinement_flags
_atom_site_disorder_assembly
_atom_site_disorder_group
Zn1 Zn 0.64148(8) 0.15201(3) 0.79916(5) 0.0431(2) Uani 1 1 d . . .
S1 S -0.0064(2) 0.12774(10) 0.52793(14) 0.0635(5) Uani 1 1 d . . .
C14 C 0.1401(7) 0.1779(3) 0.6270(5) 0.0562(16) Uani 1 1 d . . .
H14A H 0.1623 0.2184 0.5891 0.067 Uiso 1 1 calc R . .
H14B H 0.0851 0.1915 0.6852 0.067 Uiso 1 1 calc R . .
O3 O 0.7287(5) 0.1080(2) 0.6843(3) 0.0623(12) Uani 1 1 d . . .
C13 C 0.3092(7) 0.1466(3) 0.6834(5) 0.0494(15) Uani 1 1 d . . .
N1 N 0.6528(6) 0.1018(3) 0.9435(4) 0.0488(12) Uani 1 1 d . . .
O1 O 0.4155(5) 0.1881(2) 0.7357(3) 0.0531(11) Uani 1 1 d . . .
C16 C 0.8762(8) 0.0855(3) 0.7102(5) 0.0496(15) Uani 1 1 d . . .
N3 N 0.8597(6) 0.3407(2) 0.8915(4) 0.0476(12) Uani 1 1 d . . .
N4 N 0.7747(6) 0.2366(3) 0.8503(4) 0.0509(13) Uani 1 1 d . . .
N2 N 0.5934(6) 0.0622(3) 1.0957(4) 0.0513(13) Uani 1 1 d . . .
C12 C 0.3963(8) 0.1494(3) 0.9941(6) 0.0621(18) Uani 1 1 d . . .
H12A H 0.3984 0.1812 0.9358 0.093 Uiso 1 1 calc R . .
H12B H 0.3982 0.1730 1.0625 0.093 Uiso 1 1 calc R . .
H12C H 0.2954 0.1229 0.9736 0.093 Uiso 1 1 calc R . .
C3 C 0.9229(8) 0.2349(3) 0.9325(5) 0.0604(18) Uani 1 1 d . . .
H3 H 0.9788 0.1964 0.9642 0.072 Uiso 1 1 calc R . .
C5 C 0.8659(8) 0.4136(3) 0.8937(5) 0.0511(15) Uani 1 1 d . . .
H5A H 0.8319 0.4297 0.9594 0.061 Uiso 1 1 calc R . .
H5B H 0.7866 0.4311 0.8282 0.061 Uiso 1 1 calc R . .
O2 O 0.3350(5) 0.0864(3) 0.6737(4) 0.0762(15) Uani 1 1 d . . .
C10 C 0.7724(8) 0.0550(3) 0.9904(5) 0.0530(16) Uani 1 1 d . . .
H10 H 0.8634 0.0423 0.9616 0.064 Uiso 1 1 calc R . .
C2 C 0.7419(7) 0.3010(3) 0.8268(5) 0.0482(15) Uani 1 1 d . . .
C1 C 0.5940(8) 0.3280(4) 0.7421(6) 0.068(2) Uani 1 1 d . . .
H1A H 0.5361 0.2918 0.6975 0.102 Uiso 1 1 calc R . .
H1B H 0.6325 0.3596 0.6947 0.102 Uiso 1 1 calc R . .
H1C H 0.5185 0.3500 0.7797 0.102 Uiso 1 1 calc R . .
C9 C 0.7380(8) 0.0302(3) 1.0844(5) 0.0550(16) Uani 1 1 d . . .
H9 H 0.7994 -0.0020 1.1319 0.066 Uiso 1 1 calc R . .
O4 O 0.9686(6) 0.0879(3) 0.8071(4) 0.0881(17) Uani 1 1 d . . .
C7 C 0.6091(8) 0.0821(3) 1.2965(5) 0.0581(17) Uani 1 1 d . . .
H7A H 0.7274 0.0701 1.3106 0.070 Uiso 1 1 calc R . .
H7B H 0.6007 0.1305 1.2889 0.070 Uiso 1 1 calc R . .
C8 C 0.5143(8) 0.0496(3) 1.1877(5) 0.0541(16) Uani 1 1 d . . .
H8A H 0.5084 0.0016 1.1989 0.065 Uiso 1 1 calc R . .
H8B H 0.3998 0.0668 1.1681 0.065 Uiso 1 1 calc R . .
C11 C 0.5469(7) 0.1046(3) 1.0104(5) 0.0492(15) Uani 1 1 d . . .
C15 C 0.9508(7) 0.0611(3) 0.6170(5) 0.0559(17) Uani 1 1 d . . .
H15A H 0.8736 0.0294 0.5716 0.067 Uiso 1 1 calc R . .
H15B H 1.0551 0.0375 0.6489 0.067 Uiso 1 1 calc R . .
C6 C 1.0403(8) 0.4395(3) 0.8956(5) 0.0570(17) Uani 1 1 d . . .
H6A H 1.1171 0.4242 0.9638 0.068 Uiso 1 1 calc R . .
H6B H 1.0381 0.4882 0.8978 0.068 Uiso 1 1 calc R . .
C4 C 0.9721(8) 0.2973(4) 0.9586(5) 0.0628(18) Uani 1 1 d . . .
H4 H 1.0668 0.3100 1.0133 0.075 Uiso 1 1 calc R . .

loop_
_atom_site_aniso_label
_atom_site_aniso_U_11
_atom_site_aniso_U_22
_atom_site_aniso_U_33
_atom_site_aniso_U_23
_atom_site_aniso_U_13
_atom_site_aniso_U_12
Zn1 0.0419(4) 0.0462(4) 0.0415(4) -0.0003(3) 0.0108(3) -0.0024(3)
S1 0.0433(9) 0.0973(15) 0.0496(10) 0.0043(9) 0.0106(7) -0.0060(9)
C14 0.045(4) 0.049(4) 0.074(4) 0.010(3) 0.014(3) 0.004(3)
O3 0.049(3) 0.086(4) 0.052(3) -0.018(2) 0.013(2) 0.005(2)
C13 0.044(3) 0.053(4) 0.055(4) 0.000(3) 0.019(3) 0.001(3)
N1 0.055(3) 0.051(3) 0.042(3) 0.004(2) 0.015(2) 0.000(3)
O1 0.045(2) 0.054(3) 0.058(2) -0.005(2) 0.008(2) -0.008(2)
C16 0.049(4) 0.057(4) 0.047(4) 0.003(3) 0.020(3) -0.002(3)
N3 0.050(3) 0.047(3) 0.048(3) -0.006(2) 0.015(2) -0.007(2)
N4 0.049(3) 0.049(3) 0.050(3) 0.002(2) 0.003(2) -0.004(2)
N2 0.055(3) 0.062(4) 0.038(3) 0.006(2) 0.013(2) -0.002(3)
C12 0.064(4) 0.069(5) 0.059(4) 0.012(3) 0.026(3) 0.011(4)
C3 0.056(4) 0.051(4) 0.064(4) 0.003(3) -0.006(3) -0.003(3)
C5 0.063(4) 0.039(4) 0.054(4) -0.007(3) 0.019(3) -0.006(3)
O2 0.048(3) 0.053(3) 0.121(4) -0.011(3) 0.007(3) 0.006(2)
C10 0.049(4) 0.055(4) 0.056(4) 0.001(3) 0.012(3) 0.003(3)
C2 0.044(3) 0.051(4) 0.050(3) 0.001(3) 0.011(3) -0.007(3)
C1 0.062(4) 0.064(5) 0.071(5) 0.015(4) 0.000(4) 0.004(4)
C9 0.062(4) 0.057(4) 0.043(3) 0.009(3) 0.006(3) 0.006(3)
O4 0.069(3) 0.140(5) 0.057(3) 0.015(3) 0.019(3) 0.034(3)
C7 0.067(4) 0.056(4) 0.056(4) -0.008(3) 0.023(3) 0.000(3)
C8 0.060(4) 0.063(4) 0.043(3) 0.003(3) 0.018(3) -0.009(3)
C11 0.051(4) 0.050(4) 0.048(3) 0.001(3) 0.016(3) -0.003(3)
C15 0.040(3) 0.068(5) 0.061(4) -0.009(3) 0.016(3) -0.002(3)
C6 0.070(4) 0.057(4) 0.043(3) -0.002(3) 0.011(3) -0.013(3)
C4 0.059(4) 0.065(5) 0.056(4) -0.009(4) -0.002(3) -0.014(4)

loop_
_atom_type_symbol
_atom_type_description
_atom_type_scat_dispersion_real
_atom_type_scat_dispersion_imag
_atom_type_scat_source
C C 0.0033 0.0016 'International Tables Vol C Tables 4.2.6.8 and 6.1.1.4'
H H 0.0000 0.0000 'International Tables Vol C Tables 4.2.6.8 and 6.1.1.4'
N N 0.0061 0.0033 'International Tables Vol C Tables 4.2.6.8 and 6.1.1.4'
O O 0.0106 0.0060 'International Tables Vol C Tables 4.2.6.8 and 6.1.1.4'
Zn Zn 0.2839 1.4301 'International Tables Vol C Tables 4.2.6.8 and 6.1.1.4'
S S 0.1246 0.1234 'International Tables Vol C Tables 4.2.6.8 and 6.1.1.4'

loop_
_geom_angle_atom_site_label_1
_geom_angle_atom_site_label_2
_geom_angle_atom_site_label_3
_geom_angle
_geom_angle_site_symmetry_1
_geom_angle_site_symmetry_3
O3 Zn1 O1 110.46(17) . .
O3 Zn1 N1 118.0(2) . .
O1 Zn1 N1 111.94(19) . .
O3 Zn1 N4 109.9(2) . .
O1 Zn1 N4 101.73(19) . .
N1 Zn1 N4 103.3(2) . .
C14 S1 C15 101.0(3) . 1_455
C13 C14 S1 117.7(5) . .
C13 C14 H14A 107.9 . .
S1 C14 H14A 107.9 . .
C13 C14 H14B 107.9 . .
S1 C14 H14B 107.9 . .
H14A C14 H14B 107.2 . .
C16 O3 Zn1 118.3(4) . .
O2 C13 O1 125.3(6) . .
O2 C13 C14 120.9(6) . .
O1 C13 C14 113.7(6) . .
C11 N1 C10 105.7(5) . .
C11 N1 Zn1 128.5(4) . .
C10 N1 Zn1 125.8(4) . .
C13 O1 Zn1 115.5(4) . .
O4 C16 O3 123.6(6) . .
O4 C16 C15 118.6(6) . .
O3 C16 C15 117.5(5) . .
C2 N3 C4 105.3(5) . .
C2 N3 C5 127.9(5) . .
C4 N3 C5 126.8(5) . .
C2 N4 C3 106.2(5) . .
C2 N4 Zn1 132.2(4) . .
C3 N4 Zn1 121.4(4) . .
C11 N2 C9 107.8(5) . .
C11 N2 C8 128.9(5) . .
C9 N2 C8 123.4(5) . .
C11 C12 H12A 109.5 . .
C11 C12 H12B 109.5 . .
H12A C12 H12B 109.5 . .
C11 C12 H12C 109.5 . .
H12A C12 H12C 109.5 . .
H12B C12 H12C 109.5 . .
C4 C3 N4 108.5(6) . .
C4 C3 H3 125.7 . .
N4 C3 H3 125.7 . .
N3 C5 C6 111.8(5) . .
N3 C5 H5A 109.3 . .
C6 C5 H5A 109.3 . .
N3 C5 H5B 109.3 . .
C6 C5 H5B 109.3 . .
H5A C5 H5B 107.9 . .
C9 C10 N1 109.7(6) . .
C9 C10 H10 125.2 . .
N1 C10 H10 125.2 . .
N4 C2 N3 111.1(5) . .
N4 C2 C1 126.0(6) . .
N3 C2 C1 122.9(6) . .
C2 C1 H1A 109.5 . .
C2 C1 H1B 109.5 . .
H1A C1 H1B 109.5 . .
C2 C1 H1C 109.5 . .
H1A C1 H1C 109.5 . .
H1B C1 H1C 109.5 . .
C10 C9 N2 106.0(5) . .
C10 C9 H9 127.0 . .
N2 C9 H9 127.0 . .
C6 C7 C8 112.2(5) 4_566 .
C6 C7 H7A 109.2 4_566 .
C8 C7 H7A 109.2 . .
C6 C7 H7B 109.2 4_566 .
C8 C7 H7B 109.2 . .
H7A C7 H7B 107.9 . .
N2 C8 C7 112.6(5) . .
N2 C8 H8A 109.1 . .
C7 C8 H8A 109.1 . .
N2 C8 H8B 109.1 . .
C7 C8 H8B 109.1 . .
H8A C8 H8B 107.8 . .
N1 C11 N2 110.8(5) . .
N1 C11 C12 125.3(6) . .
N2 C11 C12 123.9(5) . .
C16 C15 S1 113.4(5) . 1_655
C16 C15 H15A 108.9 . .
S1 C15 H15A 108.9 1_655 .
C16 C15 H15B 108.9 . .
S1 C15 H15B 108.9 1_655 .
H15A C15 H15B 107.7 . .
C5 C6 C7 114.7(5) . 4_665
C5 C6 H6A 108.6 . .
C7 C6 H6A 108.6 4_665 .
C5 C6 H6B 108.6 . .
C7 C6 H6B 108.6 4_665 .
H6A C6 H6B 107.6 . .
C3 C4 N3 108.8(6) . .
C3 C4 H4 125.6 . .
N3 C4 H4 125.6 . .

loop_
_geom_bond_atom_site_label_1
_geom_bond_atom_site_label_2
_geom_bond_distance
_geom_bond_site_symmetry_2
Zn1 O3 1.937(4) .
Zn1 O1 1.960(4) .
Zn1 N1 2.021(5) .
Zn1 N4 2.023(5) .
S1 C14 1.795(7) .
S1 C15 1.807(7) 1_455
C14 C13 1.523(8) .
C14 H14A 0.9700 .
C14 H14B 0.9700 .
O3 C16 1.253(7) .
C13 O2 1.227(7) .
C13 O1 1.259(7) .
N1 C11 1.329(7) .
N1 C10 1.374(7) .
C16 O4 1.251(7) .
C16 C15 1.502(8) .
N3 C2 1.349(7) .
N3 C4 1.382(8) .
N3 C5 1.454(7) .
N4 C2 1.328(7) .
N4 C3 1.380(7) .
N2 C11 1.331(7) .
N2 C9 1.378(8) .
N2 C8 1.452(7) .
C12 C11 1.493(8) .
C12 H12A 0.9600 .
C12 H12B 0.9600 .
C12 H12C 0.9600 .
C3 C4 1.323(9) .
C3 H3 0.9300 .
C5 C6 1.509(8) .
C5 H5A 0.9700 .
C5 H5B 0.9700 .
C10 C9 1.347(8) .
C10 H10 0.9300 .
C2 C1 1.495(8) .
C1 H1A 0.9600 .
C1 H1B 0.9600 .
C1 H1C 0.9600 .
C9 H9 0.9300 .
C7 C6 1.521(8) 4_566
C7 C8 1.522(8) .
C7 H7A 0.9700 .
C7 H7B 0.9700 .
C8 H8A 0.9700 .
C8 H8B 0.9700 .
C15 S1 1.807(7) 1_655
C15 H15A 0.9700 .
C15 H15B 0.9700 .
C6 C7 1.521(8) 4_665
C6 H6A 0.9700 .
C6 H6B 0.9700 .
C4 H4 0.9300 .

loop_
_geom_torsion_atom_site_label_1
_geom_torsion_atom_site_label_2
_geom_torsion_atom_site_label_3
_geom_torsion_atom_site_label_4
_geom_torsion
_geom_torsion_site_symmetry_1
_geom_torsion_site_symmetry_2
_geom_torsion_site_symmetry_3
_geom_torsion_site_symmetry_4
C15 S1 C14 C13 64.0(5) 1_455 . . .
O1 Zn1 O3 C16 176.1(4) . . . .
N1 Zn1 O3 C16 -53.4(5) . . . .
N4 Zn1 O3 C16 64.6(5) . . . .
S1 C14 C13 O2 -10.2(8) . . . .
S1 C14 C13 O1 167.9(4) . . . .
O3 Zn1 N1 C11 -147.9(5) . . . .
O1 Zn1 N1 C11 -18.1(6) . . . .
N4 Zn1 N1 C11 90.6(5) . . . .
O3 Zn1 N1 C10 29.7(6) . . . .
O1 Zn1 N1 C10 159.5(5) . . . .
N4 Zn1 N1 C10 -91.7(5) . . . .
O2 C13 O1 Zn1 3.0(8) . . . .
C14 C13 O1 Zn1 -175.0(4) . . . .
O3 Zn1 O1 C13 54.4(4) . . . .
N1 Zn1 O1 C13 -79.2(4) . . . .
N4 Zn1 O1 C13 171.0(4) . . . .
Zn1 O3 C16 O4 2.3(9) . . . .
Zn1 O3 C16 C15 -170.9(4) . . . .
O3 Zn1 N4 C2 101.6(5) . . . .
O1 Zn1 N4 C2 -15.5(6) . . . .
N1 Zn1 N4 C2 -131.7(5) . . . .
O3 Zn1 N4 C3 -85.5(5) . . . .
O1 Zn1 N4 C3 157.5(5) . . . .
N1 Zn1 N4 C3 41.3(5) . . . .
C2 N4 C3 C4 2.0(7) . . . .
Zn1 N4 C3 C4 -172.6(4) . . . .
C2 N3 C5 C6 -135.1(6) . . . .
C4 N3 C5 C6 47.1(8) . . . .
C11 N1 C10 C9 0.0(7) . . . .
Zn1 N1 C10 C9 -178.0(4) . . . .
C3 N4 C2 N3 -1.3(7) . . . .
Zn1 N4 C2 N3 172.4(4) . . . .
C3 N4 C2 C1 179.7(6) . . . .
Zn1 N4 C2 C1 -6.5(9) . . . .
C4 N3 C2 N4 0.2(6) . . . .
C5 N3 C2 N4 -178.0(5) . . . .
C4 N3 C2 C1 179.2(6) . . . .
C5 N3 C2 C1 1.0(9) . . . .
N1 C10 C9 N2 0.2(7) . . . .
C11 N2 C9 C10 -0.3(7) . . . .
C8 N2 C9 C10 -179.8(5) . . . .
C11 N2 C8 C7 -103.9(7) . . . .
C9 N2 C8 C7 75.4(8) . . . .
C6 C7 C8 N2 -171.8(5) 4_566 . . .
C10 N1 C11 N2 -0.3(7) . . . .
Zn1 N1 C11 N2 177.7(4) . . . .
C10 N1 C11 C12 179.3(6) . . . .
Zn1 N1 C11 C12 -2.8(9) . . . .
C9 N2 C11 N1 0.4(7) . . . .
C8 N2 C11 N1 179.8(5) . . . .
C9 N2 C11 C12 -179.1(6) . . . .
C8 N2 C11 C12 0.3(10) . . . .
O4 C16 C15 S1 -104.3(6) . . . 1_655
O3 C16 C15 S1 69.3(7) . . . 1_655
N3 C5 C6 C7 59.0(7) . . . 4_665
N4 C3 C4 N3 -1.9(8) . . . .
C2 N3 C4 C3 1.0(7) . . . .
C5 N3 C4 C3 179.3(6) . . . .
